data_2233175
loop_
_publ_author_name
'Jin, Yu'

_publ_section_title
;
 Methylammonium tetrafluoridoborate 18-crown-6 clathrate
;
_journal_coeditor_code HB6552
_journal_issue 1
_journal_name_full 'Acta Crystallographica Section E'
_journal_page_first o225
_journal_paper_doi 10.1107/S1600536811054432
_journal_volume 68
_journal_year 2012
_chemical_formula_iupac 'C H6 N +, B F4 -, C12 H24 O6'
_chemical_formula_moiety 'C H6 N +, B F4 -, C12 H24 O6'
_chemical_formula_sum 'C13 H30 B F4 N O6'
_chemical_formula_weight 383.19
_chemical_name_common
;
Methylammonium tetrafluoroborate--18-crown-6 (1/1)
;
_chemical_name_systematic
;
Methylammonium tetrafluoroborate--1,4,7,10,13,16-hexaoxacyclooctadecane (1/1)
;
_space_group_IT_number 15
_symmetry_cell_setting monoclinic
_symmetry_space_group_name_Hall '-C 2yc'
_symmetry_space_group_name_H-M 'C 1 2/c 1'
_atom_sites_solution_hydrogens geom
_atom_sites_solution_primary direct
_atom_sites_solution_secondary difmap
_audit_creation_method SHELXL-97
_cell_angle_alpha 90.00
_cell_angle_beta 116.90(3)
_cell_angle_gamma 90.00
_cell_formula_units_Z 8
_cell_length_a 24.375(5)
_cell_length_b 8.5404(17)
_cell_length_c 21.345(4)
_cell_measurement_reflns_used 3450
_cell_measurement_temperature 293(2)
_cell_measurement_theta_max 55.28
_cell_measurement_theta_min 6.21
_cell_volume 3962.6(17)
_computing_cell_refinement 'CrystalClear (Rigaku, 2005)'
_computing_data_collection 'CrystalClear (Rigaku, 2005)'
_computing_data_reduction 'CrystalClear (Rigaku, 2005)'
_computing_molecular_graphics 'SHELXTL (Sheldrick, 2008)'
_computing_publication_material 'SHELXL97 (Sheldrick, 2008)'
_computing_structure_refinement 'SHELXL97 (Sheldrick, 2008)'
_computing_structure_solution 'SHELXS97 (Sheldrick, 2008)'
_diffrn_ambient_temperature 293(2)
_diffrn_measured_fraction_theta_full 0.996
_diffrn_measured_fraction_theta_max 0.996
_diffrn_measurement_device_type 'Rigaku Mercury CCD'
_diffrn_measurement_method \w
_diffrn_radiation_monochromator graphite
_diffrn_radiation_source 'fine-focus sealed tube'
_diffrn_radiation_type MoK\a
_diffrn_radiation_wavelength 0.71073
_diffrn_reflns_av_R_equivalents 0.0605
_diffrn_reflns_av_sigmaI/netI 0.0521
_diffrn_reflns_limit_h_max 31
_diffrn_reflns_limit_h_min -31
_diffrn_reflns_limit_k_max 11
_diffrn_reflns_limit_k_min -11
_diffrn_reflns_limit_l_max 27
_diffrn_reflns_limit_l_min -27
_diffrn_reflns_number 19676
_diffrn_reflns_theta_full 27.48
_diffrn_reflns_theta_max 27.48
_diffrn_reflns_theta_min 3.06
_exptl_absorpt_coefficient_mu 0.120
_exptl_absorpt_correction_T_max 1.0000
_exptl_absorpt_correction_T_min 0.4887
_exptl_absorpt_correction_type multi-scan
_exptl_absorpt_process_details '(CrystalClear; Rigaku, 2005)'
_exptl_crystal_colour colorless
_exptl_crystal_density_diffrn 1.285
_exptl_crystal_density_method 'not measured'
_exptl_crystal_description block
_exptl_crystal_F_000 1632
_exptl_crystal_size_max 0.3
_exptl_crystal_size_mid 0.3
_exptl_crystal_size_min 0.2
_refine_diff_density_max 0.251
_refine_diff_density_min -0.194
_refine_ls_extinction_method none
_refine_ls_goodness_of_fit_ref 1.032
_refine_ls_hydrogen_treatment constr
_refine_ls_matrix_type full
_refine_ls_number_parameters 265
_refine_ls_number_reflns 4519
_refine_ls_number_restraints 0
_refine_ls_restrained_S_all 1.032
_refine_ls_R_factor_all 0.1508
_refine_ls_R_factor_gt 0.0727
_refine_ls_shift/su_max 0.000
_refine_ls_shift/su_mean 0.000
_refine_ls_structure_factor_coef Fsqd
_refine_ls_weighting_details 'calc w=1/[\s^2^(Fo^2^)+(0.0967P)^2^+1.8449P] where P=(Fo^2^+2Fc^2^)/3'
_refine_ls_weighting_scheme calc
_refine_ls_wR_factor_gt 0.1845
_refine_ls_wR_factor_ref 0.2262
_reflns_number_gt 2155
_reflns_number_total 4519
_reflns_threshold_expression I>2\s(I)
_cod_data_source_file hb6552.cif
_cod_data_source_block I
_cod_original_cell_volume 3962.7(14)
_cod_original_sg_symbol_H-M 'C 2/c'
_cod_database_code 2233175
_cod_database_fobs_code 2233175

loop_
_symmetry_equiv_pos_as_xyz
'x, y, z'
'-x, y, -z+1/2'
'x+1/2, y+1/2, z'
'-x+1/2, y+1/2, -z+1/2'
'-x, -y, -z'
'x, -y, z-1/2'
'-x+1/2, -y+1/2, -z'
'x+1/2, -y+1/2, z-1/2'

loop_
_atom_site_type_symbol
_atom_site_label
_atom_site_fract_x
_atom_site_fract_y
_atom_site_fract_z
_atom_site_U_iso_or_equiv
_atom_site_adp_type
_atom_site_calc_flag
_atom_site_refinement_flags
_atom_site_occupancy
_atom_site_symmetry_multiplicity
_atom_site_disorder_assembly
_atom_site_disorder_group
B B1 0.0812(2) 0.6121(6) 0.4200(2) 0.0824(12) Uani d . 1 1 . .
C C1 0.09781(16) 0.9413(5) 0.04075(16) 0.0815(11) Uani d . 1 1 . .
H H1D 0.1361 0.9848 0.0451 0.098 Uiso calc R 1 1 . .
H H1E 0.0666 0.9547 -0.0074 0.098 Uiso calc R 1 1 . .
C C2 0.10575(15) 0.7737(4) 0.05902(16) 0.0798(10) Uani d . 1 1 . .
H H2A 0.0684 0.7324 0.0584 0.096 Uiso calc R 1 1 . .
H H2B 0.1138 0.7162 0.0249 0.096 Uiso calc R 1 1 . .
C C3 0.16487(15) 0.5967(4) 0.14898(18) 0.0713(9) Uani d . 1 1 . .
H H3A 0.1717 0.5339 0.1153 0.086 Uiso calc R 1 1 . .
H H3B 0.1285 0.5573 0.1513 0.086 Uiso calc R 1 1 . .
C C4 0.21812(15) 0.5856(3) 0.21816(19) 0.0710(9) Uani d . 1 1 . .
H H4A 0.2285 0.4764 0.2302 0.085 Uiso calc R 1 1 . .
H H4B 0.2532 0.6367 0.2171 0.085 Uiso calc R 1 1 . .
C C5 0.25467(14) 0.6571(4) 0.33741(17) 0.0726(9) Uani d . 1 1 . .
H H5A 0.2888 0.7145 0.3369 0.087 Uiso calc R 1 1 . .
H H5B 0.2679 0.5500 0.3513 0.087 Uiso calc R 1 1 . .
C C6 0.23720(16) 0.7287(4) 0.38822(16) 0.0786(11) Uani d . 1 1 . .
H H6A 0.2014 0.6757 0.3867 0.094 Uiso calc R 1 1 . .
H H6B 0.2707 0.7183 0.4353 0.094 Uiso calc R 1 1 . .
C C7 0.2087(2) 0.9725(5) 0.41965(19) 0.0952(12) Uani d . 1 1 . .
H H7A 0.2418 0.9602 0.4668 0.114 Uiso calc R 1 1 . .
H H7B 0.1715 0.9291 0.4185 0.114 Uiso calc R 1 1 . .
C C8 0.1995(2) 1.1415(5) 0.4007(2) 0.1035(14) Uani d . 1 1 . .
H H8A 0.1915 1.1987 0.4349 0.124 Uiso calc R 1 1 . .
H H8B 0.2364 1.1843 0.4007 0.124 Uiso calc R 1 1 . .
C C9 0.1367(3) 1.3161(4) 0.3089(3) 0.1140(16) Uani d . 1 1 . .
H H9A 0.1722 1.3590 0.3058 0.137 Uiso calc R 1 1 . .
H H9B 0.1294 1.3782 0.3424 0.137 Uiso calc R 1 1 . .
C C10 0.0821(3) 1.3234(5) 0.2390(3) 0.1215(18) Uani d . 1 1 . .
H H10A 0.0477 1.2691 0.2405 0.146 Uiso calc R 1 1 . .
H H10B 0.0702 1.4316 0.2261 0.146 Uiso calc R 1 1 . .
C C11 0.04701(16) 1.2532(5) 0.1191(3) 0.1032(15) Uani d . 1 1 . .
H H11A 0.0336 1.3600 0.1049 0.124 Uiso calc R 1 1 . .
H H11B 0.0126 1.1944 0.1183 0.124 Uiso calc R 1 1 . .
C C12 0.06760(16) 1.1822(4) 0.0705(2) 0.0937(13) Uani d . 1 1 . .
H H12A 0.0360 1.1944 0.0224 0.112 Uiso calc R 1 1 . .
H H12B 0.1045 1.2344 0.0749 0.112 Uiso calc R 1 1 . .
C C13 0.06353(16) 0.8461(5) 0.2238(2) 0.0916(12) Uani d . 1 1 . .
H H13A 0.0719 0.7970 0.2677 0.137 Uiso calc R 1 1 . .
H H13B 0.0485 0.7693 0.1870 0.137 Uiso calc R 1 1 . .
H H13C 0.0331 0.9264 0.2137 0.137 Uiso calc R 1 1 . .
F F1 0.0811(5) 0.6402(13) 0.3601(5) 0.131(3) Uani d P 0.481(11) 1 A 1
F F2 0.1331(3) 0.5661(14) 0.4620(5) 0.165(5) Uani d P 0.481(11) 1 A 1
F F3 0.1255(7) 0.705(3) 0.4670(9) 0.198(8) Uani d P 0.481(11) 1 A 1
F F4 0.0293(5) 0.6160(16) 0.4217(8) 0.156(5) Uani d P 0.481(11) 1 A 1
F F1' 0.0550(4) 0.5665(13) 0.3505(4) 0.128(3) Uani d P 0.519(11) 1 A 2
F F2' 0.1037(8) 0.4578(13) 0.4316(7) 0.245(7) Uani d P 0.519(11) 1 A 2
F F3' 0.0814(5) 0.7788(7) 0.4154(6) 0.131(3) Uani d P 0.519(11) 1 A 2
F F4' 0.0385(5) 0.5822(11) 0.4440(7) 0.134(4) Uani d P 0.519(11) 1 A 2
N N1 0.12000(9) 0.9158(2) 0.22837(11) 0.0495(6) Uani d . 1 1 . .
H H1A 0.1325 0.9917 0.2604 0.074 Uiso calc R 1 1 . .
H H1B 0.1128 0.9553 0.1868 0.074 Uiso calc R 1 1 . .
H H1C 0.1491 0.8427 0.2408 0.074 Uiso calc R 1 1 . .
O O1 0.15612(9) 0.7548(2) 0.12755(10) 0.0627(6) Uani d . 1 1 . .
O O2 0.20466(8) 0.6585(2) 0.27007(10) 0.0589(5) Uani d . 1 1 . .
O O3 0.22339(9) 0.8921(2) 0.37129(10) 0.0678(6) Uani d . 1 1 . .
O O4 0.14840(12) 1.1580(3) 0.33206(15) 0.0861(8) Uani d . 1 1 . .
O O5 0.09714(10) 1.2516(2) 0.18839(14) 0.0836(7) Uani d . 1 1 . .
O O6 0.07986(9) 1.0197(3) 0.08667(11) 0.0745(6) Uani d . 1 1 . .

loop_
_atom_site_aniso_label
_atom_site_aniso_U_11
_atom_site_aniso_U_22
_atom_site_aniso_U_33
_atom_site_aniso_U_12
_atom_site_aniso_U_13
_atom_site_aniso_U_23
B1 0.093(4) 0.091(4) 0.079(3) -0.017(3) 0.052(3) -0.021(3)
C1 0.077(2) 0.108(3) 0.0402(17) -0.023(2) 0.0092(16) 0.0027(17)
C2 0.072(2) 0.099(3) 0.0504(18) -0.0180(19) 0.0124(17) -0.0165(18)
C3 0.072(2) 0.0590(19) 0.086(2) 0.0001(16) 0.0379(19) -0.0157(17)
C4 0.074(2) 0.0512(17) 0.102(3) 0.0160(15) 0.052(2) -0.0005(17)
C5 0.0608(19) 0.0652(19) 0.072(2) 0.0068(15) 0.0130(17) 0.0232(16)
C6 0.080(2) 0.079(2) 0.0510(18) -0.0188(18) 0.0075(17) 0.0282(17)
C7 0.113(3) 0.119(3) 0.062(2) -0.033(3) 0.047(2) -0.015(2)
C8 0.140(4) 0.108(3) 0.087(3) -0.042(3) 0.072(3) -0.049(2)
C9 0.170(5) 0.060(2) 0.163(5) 0.000(3) 0.119(4) -0.030(3)
C10 0.143(4) 0.060(2) 0.209(6) 0.039(3) 0.121(5) 0.017(3)
C11 0.053(2) 0.070(2) 0.160(4) 0.0206(18) 0.025(3) 0.047(3)
C12 0.0542(19) 0.087(3) 0.100(3) 0.0011(19) 0.000(2) 0.055(2)
C13 0.071(2) 0.091(3) 0.121(3) -0.0077(19) 0.051(2) 0.014(2)
F1 0.164(8) 0.154(8) 0.084(5) -0.001(5) 0.064(6) 0.024(5)
F2 0.077(4) 0.167(9) 0.153(7) -0.012(5) -0.035(4) 0.070(6)
F3 0.143(9) 0.293(16) 0.188(12) -0.136(11) 0.102(9) -0.138(13)
F4 0.087(5) 0.236(12) 0.166(9) -0.025(5) 0.076(5) -0.021(7)
F1' 0.125(6) 0.157(8) 0.095(4) 0.004(4) 0.044(4) -0.051(5)
F2' 0.445(18) 0.148(8) 0.296(12) 0.147(10) 0.302(14) 0.114(8)
F3' 0.156(7) 0.091(4) 0.154(6) -0.039(4) 0.077(6) -0.006(4)
F4' 0.207(10) 0.103(4) 0.173(8) -0.099(6) 0.156(8) -0.088(5)
N1 0.0497(12) 0.0450(12) 0.0531(13) 0.0062(10) 0.0227(11) 0.0051(10)
O1 0.0595(12) 0.0602(13) 0.0624(13) -0.0057(9) 0.0223(10) -0.0088(10)
O2 0.0451(10) 0.0542(11) 0.0685(13) 0.0106(8) 0.0178(10) 0.0096(9)
O3 0.0808(14) 0.0767(14) 0.0451(11) -0.0172(11) 0.0277(10) 0.0049(10)
O4 0.115(2) 0.0612(14) 0.110(2) -0.0184(13) 0.0749(18) -0.0261(13)
O5 0.0680(14) 0.0553(13) 0.130(2) 0.0189(11) 0.0476(15) 0.0133(13)
O6 0.0686(14) 0.0717(14) 0.0649(13) -0.0036(11) 0.0140(11) 0.0222(11)

loop_
_atom_type_symbol
_atom_type_description
_atom_type_scat_dispersion_real
_atom_type_scat_dispersion_imag
_atom_type_scat_source
C C 0.0033 0.0016 'International Tables Vol C Tables 4.2.6.8 and 6.1.1.4'
H H 0.0000 0.0000 'International Tables Vol C Tables 4.2.6.8 and 6.1.1.4'
B B 0.0013 0.0007 'International Tables Vol C Tables 4.2.6.8 and 6.1.1.4'
N N 0.0061 0.0033 'International Tables Vol C Tables 4.2.6.8 and 6.1.1.4'
O O 0.0106 0.0060 'International Tables Vol C Tables 4.2.6.8 and 6.1.1.4'
F F 0.0171 0.0103 'International Tables Vol C Tables 4.2.6.8 and 6.1.1.4'

loop_
_geom_angle_atom_site_label_1
_geom_angle_atom_site_label_2
_geom_angle_atom_site_label_3
_geom_angle
F2 B1 F4 133.3(10)
F2 B1 F1 108.5(8)
F4 B1 F1 117.4(9)
F2 B1 F3 55.5(12)
F4 B1 F3 115.6(8)
F1 B1 F3 105.5(7)
F2 B1 F4' 111.6(8)
F4 B1 F4' 21.9(12)
F1 B1 F4' 137.4(8)
F3 B1 F4' 108.6(6)
F2 B1 F1' 120.9(8)
F4 B1 F1' 93.2(8)
F1 B1 F1' 36.9(4)
F3 B1 F1' 142.3(7)
F4' B1 F1' 106.7(6)
F2 B1 F2' 52.0(7)
F4 B1 F2' 109.4(10)
F1 B1 F2' 100.0(6)
F3 B1 F2' 107.4(16)
F4' B1 F2' 93.6(8)
F1' B1 F2' 83.0(9)
F2 B1 F3' 109.4(8)
F4 B1 F3' 90.6(7)
F1 B1 F3' 75.4(6)
F3 B1 F3' 55.9(9)
F4' B1 F3' 103.7(6)
F1' B1 F3' 102.9(6)
F2' B1 F3' 159.0(10)
O6 C1 C2 108.8(3)
O6 C1 H1D 109.9
C2 C1 H1D 109.9
O6 C1 H1E 109.9
C2 C1 H1E 109.9
H1D C1 H1E 108.3
O1 C2 C1 109.2(2)
O1 C2 H2A 109.8
C1 C2 H2A 109.8
O1 C2 H2B 109.8
C1 C2 H2B 109.8
H2A C2 H2B 108.3
O1 C3 C4 108.9(2)
O1 C3 H3A 109.9
C4 C3 H3A 109.9
O1 C3 H3B 109.9
C4 C3 H3B 109.9
H3A C3 H3B 108.3
O2 C4 C3 110.1(2)
O2 C4 H4A 109.6
C3 C4 H4A 109.6
O2 C4 H4B 109.6
C3 C4 H4B 109.6
H4A C4 H4B 108.2
O2 C5 C6 110.2(3)
O2 C5 H5A 109.6
C6 C5 H5A 109.6
O2 C5 H5B 109.6
C6 C5 H5B 109.6
H5A C5 H5B 108.1
O3 C6 C5 109.3(2)
O3 C6 H6A 109.8
C5 C6 H6A 109.8
O3 C6 H6B 109.8
C5 C6 H6B 109.8
H6A C6 H6B 108.3
O3 C7 C8 109.2(3)
O3 C7 H7A 109.8
C8 C7 H7A 109.8
O3 C7 H7B 109.8
C8 C7 H7B 109.8
H7A C7 H7B 108.3
O4 C8 C7 109.0(3)
O4 C8 H8A 109.9
C7 C8 H8A 109.9
O4 C8 H8B 109.9
C7 C8 H8B 109.9
H8A C8 H8B 108.3
O4 C9 C10 109.7(4)
O4 C9 H9A 109.7
C10 C9 H9A 109.7
O4 C9 H9B 109.7
C10 C9 H9B 109.7
H9A C9 H9B 108.2
O5 C10 C9 108.8(3)
O5 C10 H10A 109.9
C9 C10 H10A 109.9
O5 C10 H10B 109.9
C9 C10 H10B 109.9
H10A C10 H10B 108.3
O5 C11 C12 108.7(3)
O5 C11 H11A 109.9
C12 C11 H11A 109.9
O5 C11 H11B 109.9
C12 C11 H11B 109.9
H11A C11 H11B 108.3
O6 C12 C11 109.2(3)
O6 C12 H12A 109.8
C11 C12 H12A 109.8
O6 C12 H12B 109.8
C11 C12 H12B 109.8
H12A C12 H12B 108.3
N1 C13 H13A 109.5
N1 C13 H13B 109.5
H13A C13 H13B 109.5
N1 C13 H13C 109.5
H13A C13 H13C 109.5
H13B C13 H13C 109.5
C13 N1 H1A 109.5
C13 N1 H1B 109.5
H1A N1 H1B 109.5
C13 N1 H1C 109.5
H1A N1 H1C 109.5
H1B N1 H1C 109.5
C3 O1 C2 111.9(2)
C5 O2 C4 113.1(2)
C7 O3 C6 113.2(3)
C9 O4 C8 113.1(3)
C10 O5 C11 112.7(3)
C1 O6 C12 112.9(3)

loop_
_geom_bond_atom_site_label_1
_geom_bond_atom_site_label_2
_geom_bond_distance
B1 F2 1.238(8)
B1 F4 1.281(11)
B1 F1 1.299(9)
B1 F3 1.348(8)
B1 F4' 1.376(10)
B1 F1' 1.380(8)
B1 F2' 1.406(9)
B1 F3' 1.428(7)
C1 O6 1.410(4)
C1 C2 1.474(5)
C1 H1D 0.9700
C1 H1E 0.9700
C2 O1 1.431(4)
C2 H2A 0.9700
C2 H2B 0.9700
C3 O1 1.411(3)
C3 C4 1.463(5)
C3 H3A 0.9700
C3 H3B 0.9700
C4 O2 1.432(3)
C4 H4A 0.9700
C4 H4B 0.9700
C5 O2 1.402(3)
C5 C6 1.466(5)
C5 H5A 0.9700
C5 H5B 0.9700
C6 O3 1.443(4)
C6 H6A 0.9700
C6 H6B 0.9700
C7 O3 1.414(4)
C7 C8 1.489(6)
C7 H7A 0.9700
C7 H7B 0.9700
C8 O4 1.437(5)
C8 H8A 0.9700
C8 H8B 0.9700
C9 O4 1.422(5)
C9 C10 1.486(7)
C9 H9A 0.9700
C9 H9B 0.9700
C10 O5 1.427(5)
C10 H10A 0.9700
C10 H10B 0.9700
C11 O5 1.430(5)
C11 C12 1.473(6)
C11 H11A 0.9700
C11 H11B 0.9700
C12 O6 1.429(4)
C12 H12A 0.9700
C12 H12B 0.9700
C13 N1 1.461(4)
C13 H13A 0.9600
C13 H13B 0.9600
C13 H13C 0.9600
N1 H1A 0.8900
N1 H1B 0.8900
N1 H1C 0.8900

loop_
_geom_hbond_atom_site_label_D
_geom_hbond_atom_site_label_H
_geom_hbond_atom_site_label_A
_geom_hbond_site_symmetry_A
_geom_hbond_distance_DH
_geom_hbond_distance_HA
_geom_hbond_distance_DA
_geom_hbond_angle_DHA
N1 H1C O2 . 0.89 1.98 2.867(3) 171
N1 H1B O6 . 0.89 1.99 2.866(3) 168
N1 H1A O4 . 0.89 1.99 2.876(3) 171
C2 H2B F2' 6_565 0.97 2.41 3.345(14) 163
C7 H7B F3' . 0.97 2.52 3.481(13) 172
C9 H9B F1' 1_565 0.97 2.49 3.306(12) 142
C9 H9B F2' 1_565 0.97 2.36 3.298(17) 163
C11 H11A F4' 2_565 0.97 2.47 3.393(12) 158
